data_7012750
loop_
_publ_author_name
'Farwell, James D.'
'Fernandes, Manuel A.'
'Hitchcock, Peter B.'
'Lappert, Michael F.'
'Layh, Marcus'
'Omondi, Bernard'

_publ_section_title
;
 Synthesis, crystal structures and reactions of sila- and
 germa-\b-diketiminates
;
_journal_issue 9
_journal_name_full 'Dalton Transactions'
_journal_page_first 1719
_journal_paper_doi 10.1039/b300817g
_journal_year 2003
_chemical_compound_source 'synthesis as described'
_chemical_formula_moiety '(C72 H108 N6 Rb2 Si8).2(C6 H6)'
_chemical_formula_sum 'C84 H120 N6 Rb2 Si8'
_chemical_formula_weight 1609.52
_chemical_name_common
;
((Rb(NCR)(Me3SiNCRSi(SiMe3)CRNSiMe3))2).2(benzene) (R=C6H3Me2)
;
_space_group_IT_number 2
_symmetry_cell_setting triclinic
_symmetry_Int_Tables_number 2
_symmetry_space_group_name_Hall '-P 1'
_symmetry_space_group_name_H-M 'P -1'
_atom_sites_solution_hydrogens geom
_atom_sites_solution_primary direct
_atom_sites_solution_secondary difmap
_audit_conform_dict_location ftp://ftp.iucr.org/cifdics/cif_core.dic
_audit_conform_dict_name cif_core.dic
_audit_conform_dict_version 2.1
_audit_creation_date 2001-10-24T16:52:49-00:00
_audit_creation_method 'WinGX routine CIF_UPDATE'
_cell_angle_alpha 70.970(4)
_cell_angle_beta 88.410(3)
_cell_angle_gamma 86.368(5)
_cell_formula_units_Z 1
_cell_length_a 12.4463(10)
_cell_length_b 12.8577(6)
_cell_length_c 15.1885(12)
_cell_measurement_reflns_used 6620
_cell_measurement_temperature 173(2)
_cell_measurement_theta_max 25.028
_cell_measurement_theta_min 3.705
_cell_measurement_wavelength 0.71073
_cell_volume 2293.1(3)
_computing_cell_refinement 'HKL Scalepack (Otwinowski & Minor 1997)'
_computing_data_reduction 'HKL Denzo and Scalepack (Otwinowski & Minor 1997)'
_computing_molecular_graphics 'Ortep-3 for Windows (Farrugia, 1997)'
_computing_publication_material 'WinGX publication routines (Farrugia, 1999)'
_computing_structure_refinement 'SHELXL-97 (Sheldrick, 1997)'
_computing_structure_solution 'SHELXS-97 (Sheldrick, 1997)'
_diffrn_ambient_temperature 173(2)
_diffrn_measured_fraction_theta_full 0.975
_diffrn_measured_fraction_theta_max 0.975
_diffrn_measurement_device KappaCCD
_diffrn_measurement_method CCD
_diffrn_radiation_monochromator graphite
_diffrn_radiation_probe x-ray
_diffrn_radiation_type MoK\a
_diffrn_radiation_wavelength 0.71073
_diffrn_reflns_av_R_equivalents 0.0624
_diffrn_reflns_av_unetI/netI 0.1259
_diffrn_reflns_limit_h_max 14
_diffrn_reflns_limit_h_min -14
_diffrn_reflns_limit_k_max 12
_diffrn_reflns_limit_k_min -15
_diffrn_reflns_limit_l_max 18
_diffrn_reflns_limit_l_min -17
_diffrn_reflns_number 12835
_diffrn_reflns_theta_full 24.99
_diffrn_reflns_theta_max 24.99
_diffrn_reflns_theta_min 3.74
_exptl_absorpt_coefficient_mu 1.214
_exptl_absorpt_correction_T_max 0.883
_exptl_absorpt_correction_T_min 0.825
_exptl_absorpt_correction_type multi-scan
_exptl_absorpt_process_details
;
[c.f. r.h. blessing, acta cryst. (1995), a51, 33-38]
;
_exptl_crystal_colour orange
_exptl_crystal_density_diffrn 1.166
_exptl_crystal_density_method 'not measured'
_exptl_crystal_description prism
_exptl_crystal_F_000 852
_exptl_crystal_size_max 0.2
_exptl_crystal_size_mid 0.1
_exptl_crystal_size_min 0.1
_refine_diff_density_max 0.367
_refine_diff_density_min -0.458
_refine_diff_density_rms 0.08
_refine_ls_extinction_method none
_refine_ls_goodness_of_fit_ref 1.023
_refine_ls_hydrogen_treatment riding
_refine_ls_matrix_type full
_refine_ls_number_parameters 466
_refine_ls_number_reflns 7865
_refine_ls_number_restraints 0
_refine_ls_restrained_S_all 1.023
_refine_ls_R_factor_all 0.1259
_refine_ls_R_factor_gt 0.0656
_refine_ls_shift/su_max 0.001
_refine_ls_shift/su_mean 0
_refine_ls_structure_factor_coef Fsqd
_refine_ls_weighting_details 'calc w=1/[\s^2^(Fo^2^)+(0.0175P)^2^+2.4395P] where P=(Fo^2^+2Fc^2^)/3'
_refine_ls_weighting_scheme calc
_refine_ls_wR_factor_gt 0.1065
_refine_ls_wR_factor_ref 0.1278
_reflns_number_gt 4958
_reflns_number_total 7865
_reflns_threshold_expression >2sigma(I)
_cod_data_source_file b300817g.txt
_cod_data_source_block mfl(5)-oct1901
_cod_original_sg_symbol_H-M P-1
_cod_database_code 7012750

loop_
_symmetry_equiv_pos_as_xyz
'x, y, z'
'-x, -y, -z'

loop_
_atom_site_label
_atom_site_type_symbol
_atom_site_fract_x
_atom_site_fract_y
_atom_site_fract_z
_atom_site_U_iso_or_equiv
_atom_site_adp_type
_atom_site_occupancy
_atom_site_symmetry_multiplicity
_atom_site_calc_flag
_atom_site_refinement_flags
_atom_site_disorder_assembly
_atom_site_disorder_group
Rb Rb -0.13800(4) 0.09257(4) 0.05047(4) 0.03783(17) Uani 1 1 d . . .
Si1 Si -0.30857(12) -0.10348(11) 0.25512(11) 0.0393(4) Uani 1 1 d . . .
Si2 Si -0.02070(12) 0.23918(10) 0.21717(11) 0.0369(4) Uani 1 1 d . . .
Si3 Si 0.05048(10) -0.10082(9) 0.19031(9) 0.0259(3) Uani 1 1 d . . .
Si4 Si 0.18553(11) -0.23711(10) 0.26077(10) 0.0316(3) Uani 1 1 d . . .
N1 N -0.1745(3) -0.0845(3) 0.2219(3) 0.0338(10) Uani 1 1 d . . .
N2 N -0.0080(3) 0.1121(3) 0.2004(3) 0.0333(10) Uani 1 1 d . . .
N3 N -0.3280(4) 0.2522(4) 0.0167(3) 0.0587(14) Uani 1 1 d . . .
C1 C -0.0883(4) -0.1496(3) 0.2355(3) 0.0271(11) Uani 1 1 d . . .
C2 C 0.0663(4) 0.0328(3) 0.2170(3) 0.0257(11) Uani 1 1 d . . .
C3 C -0.0974(4) -0.2726(3) 0.2837(3) 0.0271(11) Uani 1 1 d . . .
C4 C -0.0990(4) -0.3164(4) 0.3808(3) 0.0323(12) Uani 1 1 d . . .
C5 C -0.1095(4) -0.4289(4) 0.4229(4) 0.0444(14) Uani 1 1 d . . .
H5 H -0.1093 -0.4591 0.4889 0.053 Uiso 1 1 calc R . .
C6 C -0.1203(4) -0.4969(4) 0.3707(4) 0.0505(16) Uani 1 1 d . . .
H6 H -0.128 -0.5735 0.4005 0.061 Uiso 1 1 calc R . .
C7 C -0.1199(4) -0.4535(4) 0.2749(4) 0.0427(14) Uani 1 1 d . . .
H7 H -0.1273 -0.501 0.2391 0.051 Uiso 1 1 calc R . .
C8 C -0.1090(4) -0.3418(4) 0.2295(4) 0.0358(13) Uani 1 1 d . . .
C9 C -0.0927(4) -0.2451(4) 0.4418(4) 0.0452(14) Uani 1 1 d . . .
H9A H -0.0449 -0.1854 0.4126 0.068 Uiso 1 1 calc R . .
H9B H -0.0643 -0.2898 0.5029 0.068 Uiso 1 1 calc R . .
H9C H -0.1648 -0.2137 0.4495 0.068 Uiso 1 1 calc R . .
C10 C -0.1132(5) -0.2966(4) 0.1251(4) 0.0485(15) Uani 1 1 d . . .
H10A H -0.1029 -0.3573 0.0994 0.073 Uiso 1 1 calc R . .
H10B H -0.0561 -0.2452 0.1018 0.073 Uiso 1 1 calc R . .
H10C H -0.1834 -0.2578 0.1058 0.073 Uiso 1 1 calc R . .
C11 C 0.1743(4) 0.0473(3) 0.2537(3) 0.0283(11) Uani 1 1 d . . .
C12 C 0.2579(4) 0.0902(4) 0.1913(4) 0.0360(13) Uani 1 1 d . . .
C13 C 0.3562(4) 0.1030(4) 0.2265(5) 0.0514(16) Uani 1 1 d . . .
H13 H 0.4134 0.1321 0.1847 0.062 Uiso 1 1 calc R . .
C14 C 0.3718(5) 0.0744(5) 0.3206(6) 0.0608(18) Uani 1 1 d . . .
H14 H 0.4399 0.0828 0.3434 0.073 Uiso 1 1 calc R . .
C15 C 0.2894(5) 0.0335(4) 0.3824(4) 0.0528(16) Uani 1 1 d . . .
H15 H 0.3008 0.015 0.4474 0.063 Uiso 1 1 calc R . .
C16 C 0.1895(4) 0.0191(4) 0.3500(4) 0.0360(13) Uani 1 1 d . . .
C17 C 0.2443(5) 0.1237(4) 0.0881(4) 0.0572(16) Uani 1 1 d . . .
H17A H 0.3125 0.1488 0.057 0.086 Uiso 1 1 calc R . .
H17B H 0.1885 0.1838 0.0683 0.086 Uiso 1 1 calc R . .
H17C H 0.2229 0.0607 0.0712 0.086 Uiso 1 1 calc R . .
C18 C 0.0997(5) -0.0190(4) 0.4180(4) 0.0509(15) Uani 1 1 d . . .
H18A H 0.1295 -0.0625 0.4788 0.076 Uiso 1 1 calc R . .
H18B H 0.0538 -0.0644 0.3959 0.076 Uiso 1 1 calc R . .
H18C H 0.0568 0.0451 0.4238 0.076 Uiso 1 1 calc R . .
C19 C -0.3547(4) -0.2449(4) 0.3130(4) 0.0435(14) Uani 1 1 d . . .
H19A H -0.3376 -0.2903 0.2731 0.065 Uiso 1 1 calc R . .
H19B H -0.4327 -0.241 0.3236 0.065 Uiso 1 1 calc R . .
H19C H -0.3181 -0.278 0.3728 0.065 Uiso 1 1 calc R . .
C20 C -0.3874(4) -0.0422(4) 0.1449(4) 0.0611(17) Uani 1 1 d . . .
H20A H -0.3766 0.037 0.1194 0.092 Uiso 1 1 calc R . .
H20B H -0.464 -0.0534 0.1583 0.092 Uiso 1 1 calc R . .
H20C H -0.3626 -0.078 0.0995 0.092 Uiso 1 1 calc R . .
C21 C -0.3369(5) -0.0224(4) 0.3363(4) 0.0600(17) Uani 1 1 d . . .
H21A H -0.2771 -0.0354 0.3799 0.09 Uiso 1 1 calc R . .
H21B H -0.4035 -0.0456 0.371 0.09 Uiso 1 1 calc R . .
H21C H -0.3448 0.0562 0.3004 0.09 Uiso 1 1 calc R . .
C22 C -0.1405(5) 0.2325(4) 0.2948(5) 0.0647(19) Uani 1 1 d . . .
H22A H -0.2002 0.2036 0.2708 0.097 Uiso 1 1 calc R . .
H22B H -0.1617 0.3065 0.2965 0.097 Uiso 1 1 calc R . .
H22C H -0.1227 0.1839 0.3578 0.097 Uiso 1 1 calc R . .
C23 C -0.0515(6) 0.3417(4) 0.0995(4) 0.0672(19) Uani 1 1 d . . .
H23A H 0.0056 0.3356 0.0554 0.101 Uiso 1 1 calc R . .
H23B H -0.0554 0.4163 0.1037 0.101 Uiso 1 1 calc R . .
H23C H -0.1206 0.3269 0.078 0.101 Uiso 1 1 calc R . .
C24 C 0.0946(4) 0.2891(4) 0.2657(4) 0.0547(16) Uani 1 1 d . . .
H24A H 0.111 0.2384 0.3283 0.082 Uiso 1 1 calc R . .
H24B H 0.0752 0.3628 0.2689 0.082 Uiso 1 1 calc R . .
H24C H 0.1578 0.2921 0.2252 0.082 Uiso 1 1 calc R . .
C25 C 0.3221(4) -0.1856(4) 0.2210(4) 0.0470(15) Uani 1 1 d . . .
H25A H 0.3384 -0.13 0.2492 0.071 Uiso 1 1 calc R . .
H25B H 0.3229 -0.1527 0.153 0.071 Uiso 1 1 calc R . .
H25C H 0.3764 -0.2472 0.2399 0.071 Uiso 1 1 calc R . .
C26 C 0.1914(5) -0.2956(4) 0.3912(4) 0.0534(16) Uani 1 1 d . . .
H26A H 0.2486 -0.3542 0.4094 0.08 Uiso 1 1 calc R . .
H26B H 0.1222 -0.3258 0.4156 0.08 Uiso 1 1 calc R . .
H26C H 0.2063 -0.2372 0.4167 0.08 Uiso 1 1 calc R . .
C27 C 0.1732(4) -0.3578(4) 0.2180(4) 0.0473(15) Uani 1 1 d . . .
H27A H 0.2401 -0.4043 0.2304 0.071 Uiso 1 1 calc R . .
H27B H 0.1596 -0.3309 0.1508 0.071 Uiso 1 1 calc R . .
H27C H 0.1133 -0.401 0.2504 0.071 Uiso 1 1 calc R . .
C28 C -0.4086(5) 0.2966(4) 0.0244(4) 0.0441(14) Uani 1 1 d . . .
C29 C -0.5098(4) 0.3505(3) 0.0361(4) 0.0334(12) Uani 1 1 d . . .
C30 C -0.5826(4) 0.3856(4) -0.0375(4) 0.0399(13) Uani 1 1 d . . .
C31 C -0.6799(4) 0.4370(4) -0.0225(5) 0.0506(16) Uani 1 1 d . . .
H31 H -0.7314 0.4619 -0.0711 0.061 Uiso 1 1 calc R . .
C32 C -0.7024(5) 0.4523(4) 0.0614(5) 0.0552(17) Uani 1 1 d . . .
H32 H -0.769 0.4882 0.07 0.066 Uiso 1 1 calc R . .
C33 C -0.6303(5) 0.4167(4) 0.1327(4) 0.0515(16) Uani 1 1 d . . .
H33 H -0.6483 0.4273 0.1905 0.062 Uiso 1 1 calc R . .
C34 C -0.5318(4) 0.3656(4) 0.1227(4) 0.0367(13) Uani 1 1 d . . .
C35 C -0.5574(5) 0.3660(4) -0.1280(4) 0.0617(18) Uani 1 1 d . . .
H35A H -0.49 0.3996 -0.1537 0.093 Uiso 1 1 calc R . .
H35B H -0.616 0.399 -0.172 0.093 Uiso 1 1 calc R . .
H35C H -0.5497 0.2866 -0.1175 0.093 Uiso 1 1 calc R . .
C36 C -0.4515(5) 0.3281(4) 0.2002(4) 0.0574(16) Uani 1 1 d . . .
H36A H -0.4428 0.2475 0.2219 0.086 Uiso 1 1 calc R . .
H36B H -0.4771 0.3534 0.2518 0.086 Uiso 1 1 calc R . .
H36C H -0.3821 0.3591 0.1775 0.086 Uiso 1 1 calc R . .
C37 C -0.5000(9) 0.2474(6) 0.4520(5) 0.084(2) Uani 1 1 d . . .
H37 H -0.4858 0.1697 0.4733 0.101 Uiso 1 1 calc R . .
C38 C -0.6023(7) 0.2902(6) 0.4313(5) 0.076(2) Uani 1 1 d . . .
H38 H -0.6595 0.2426 0.4377 0.092 Uiso 1 1 calc R . .
C39 C -0.6227(6) 0.4003(7) 0.4017(4) 0.073(2) Uani 1 1 d . . .
H39 H -0.6944 0.4299 0.3878 0.087 Uiso 1 1 calc R . .
C40 C -0.5415(9) 0.4695(6) 0.3917(5) 0.087(3) Uani 1 1 d . . .
H40 H -0.5567 0.547 0.3711 0.105 Uiso 1 1 calc R . .
C41 C -0.4382(9) 0.4272(9) 0.4111(6) 0.104(3) Uani 1 1 d . . .
H41 H -0.381 0.4751 0.4031 0.125 Uiso 1 1 calc R . .
C42 C -0.4175(7) 0.3151(9) 0.4423(5) 0.092(3) Uani 1 1 d . . .
H42 H -0.346 0.2849 0.457 0.111 Uiso 1 1 calc R . .

loop_
_atom_site_aniso_label
_atom_site_aniso_U_11
_atom_site_aniso_U_22
_atom_site_aniso_U_33
_atom_site_aniso_U_23
_atom_site_aniso_U_13
_atom_site_aniso_U_12
Rb 0.0391(3) 0.0388(3) 0.0327(3) -0.0097(2) -0.0052(2) 0.0106(2)
Si1 0.0282(9) 0.0356(8) 0.0518(11) -0.0115(7) 0.0009(7) -0.0001(6)
Si2 0.0396(9) 0.0262(7) 0.0472(10) -0.0158(7) 0.0000(7) 0.0020(6)
Si3 0.0240(8) 0.0235(7) 0.0297(8) -0.0084(6) -0.0024(6) 0.0019(5)
Si4 0.0275(8) 0.0290(7) 0.0368(9) -0.0096(6) -0.0042(7) 0.0058(6)
N1 0.027(3) 0.031(2) 0.042(3) -0.0099(19) -0.002(2) -0.0005(18)
N2 0.035(3) 0.028(2) 0.039(3) -0.0138(19) -0.005(2) 0.0067(18)
N3 0.056(4) 0.047(3) 0.068(4) -0.015(3) 0.002(3) 0.015(2)
C1 0.028(3) 0.026(2) 0.027(3) -0.008(2) -0.001(2) -0.001(2)
C2 0.028(3) 0.025(2) 0.023(3) -0.007(2) 0.005(2) -0.006(2)
C3 0.024(3) 0.026(2) 0.030(3) -0.007(2) -0.003(2) -0.0010(19)
C4 0.027(3) 0.036(3) 0.031(3) -0.006(2) -0.006(2) 0.000(2)
C5 0.047(4) 0.039(3) 0.038(4) -0.001(3) 0.000(3) -0.003(2)
C6 0.058(4) 0.025(3) 0.056(4) 0.005(3) -0.009(3) -0.005(2)
C7 0.046(4) 0.026(3) 0.058(4) -0.016(3) -0.005(3) -0.003(2)
C8 0.032(3) 0.035(3) 0.043(4) -0.017(3) -0.006(3) 0.000(2)
C9 0.054(4) 0.049(3) 0.031(3) -0.010(3) -0.001(3) -0.007(3)
C10 0.067(4) 0.049(3) 0.039(4) -0.026(3) -0.004(3) -0.012(3)
C11 0.025(3) 0.024(2) 0.036(3) -0.010(2) -0.001(2) 0.000(2)
C12 0.031(3) 0.029(3) 0.053(4) -0.019(3) 0.003(3) -0.001(2)
C13 0.030(4) 0.039(3) 0.091(5) -0.028(3) 0.010(3) -0.008(2)
C14 0.042(4) 0.054(4) 0.095(6) -0.037(4) -0.022(4) 0.006(3)
C15 0.056(4) 0.053(4) 0.053(4) -0.023(3) -0.021(4) 0.005(3)
C16 0.039(3) 0.034(3) 0.035(3) -0.010(2) -0.013(3) 0.001(2)
C17 0.064(5) 0.056(4) 0.051(4) -0.015(3) 0.019(3) -0.022(3)
C18 0.070(4) 0.057(3) 0.025(3) -0.012(3) 0.009(3) -0.012(3)
C19 0.032(3) 0.048(3) 0.050(4) -0.016(3) 0.004(3) -0.005(2)
C20 0.040(4) 0.061(4) 0.065(5) 0.003(3) -0.009(3) -0.003(3)
C21 0.042(4) 0.062(4) 0.085(5) -0.037(3) 0.017(3) -0.002(3)
C22 0.056(4) 0.044(3) 0.099(6) -0.033(3) 0.018(4) 0.001(3)
C23 0.103(6) 0.038(3) 0.059(4) -0.014(3) -0.016(4) 0.012(3)
C24 0.057(4) 0.040(3) 0.078(5) -0.033(3) -0.002(3) -0.002(3)
C25 0.034(3) 0.041(3) 0.064(4) -0.017(3) 0.001(3) 0.007(2)
C26 0.052(4) 0.057(3) 0.043(4) -0.007(3) -0.011(3) 0.018(3)
C27 0.047(4) 0.031(3) 0.065(4) -0.020(3) -0.007(3) 0.007(2)
C28 0.049(4) 0.032(3) 0.052(4) -0.016(3) -0.002(3) 0.002(3)
C29 0.035(3) 0.023(2) 0.040(3) -0.008(2) 0.002(3) -0.003(2)
C30 0.052(4) 0.029(3) 0.041(4) -0.013(2) -0.001(3) -0.008(2)
C31 0.038(4) 0.035(3) 0.075(5) -0.012(3) -0.015(3) 0.000(2)
C32 0.041(4) 0.043(3) 0.084(5) -0.024(3) 0.010(4) -0.004(3)
C33 0.060(4) 0.043(3) 0.053(4) -0.018(3) 0.020(4) -0.009(3)
C34 0.038(3) 0.031(3) 0.036(3) -0.004(2) 0.007(3) -0.007(2)
C35 0.084(5) 0.053(4) 0.055(4) -0.026(3) -0.019(4) -0.003(3)
C36 0.071(5) 0.054(3) 0.046(4) -0.014(3) -0.008(3) 0.000(3)
C37 0.120(8) 0.074(5) 0.049(5) -0.011(4) -0.004(5) 0.018(5)
C38 0.092(7) 0.080(5) 0.065(5) -0.033(4) 0.025(5) -0.020(4)
C39 0.073(6) 0.094(6) 0.051(5) -0.026(4) 0.004(4) 0.014(4)
C40 0.130(8) 0.063(5) 0.072(6) -0.030(4) 0.007(6) 0.007(5)
C41 0.122(9) 0.123(8) 0.100(7) -0.077(6) 0.004(6) -0.044(6)
C42 0.076(6) 0.153(8) 0.066(6) -0.064(6) -0.035(5) 0.030(6)

loop_
_atom_type_symbol
_atom_type_description
_atom_type_scat_dispersion_real
_atom_type_scat_dispersion_imag
_atom_type_scat_source
C C 0.0033 0.0016 'International Tables Vol C Tables 4.2.6.8 and 6.1.1.4'
H H 0 0 'International Tables Vol C Tables 4.2.6.8 and 6.1.1.4'
N N 0.0061 0.0033 'International Tables Vol C Tables 4.2.6.8 and 6.1.1.4'
Rb Rb -0.9393 2.9676 'International Tables Vol C Tables 4.2.6.8 and 6.1.1.4'
Si Si 0.0817 0.0704 'International Tables Vol C Tables 4.2.6.8 and 6.1.1.4'

loop_
_geom_angle_atom_site_label_1
_geom_angle_atom_site_label_2
_geom_angle_atom_site_label_3
_geom_angle
_geom_angle_site_symmetry_1
_geom_angle_site_symmetry_3
_geom_angle_publ_flag
N1 Rb N2 69.22(10) . . ?
N1 Rb N3 108.26(12) . . ?
N2 Rb N3 110.23(12) . . ?
N1 Rb Si3 51.50(8) . . ?
N2 Rb Si3 51.50(7) . . ?
N3 Rb Si3 154.42(10) . . ?
N1 Rb Si3 133.56(8) . 2 ?
N2 Rb Si3 128.56(8) . 2 ?
N3 Rb Si3 103.45(10) . 2 ?
Si3 Rb Si3 102.13(3) . 2 ?
N1 Si1 C19 120.2(2) . . ?
N1 Si1 C21 105.4(2) . . ?
C19 Si1 C21 107.8(3) . . ?
N1 Si1 C20 105.2(2) . . ?
C19 Si1 C20 107.3(2) . . ?
C21 Si1 C20 110.8(3) . . ?
N2 Si2 C22 105.2(2) . . ?
N2 Si2 C24 119.7(2) . . ?
C22 Si2 C24 109.3(3) . . ?
N2 Si2 C23 105.5(2) . . ?
C22 Si2 C23 109.3(3) . . ?
C24 Si2 C23 107.5(3) . . ?
C1 Si3 C2 106.71(19) . . ?
C1 Si3 Si4 110.55(14) . . ?
C2 Si3 Si4 112.06(15) . . ?
C1 Si3 Rb 73.44(13) . . ?
C2 Si3 Rb 74.21(14) . . ?
Si4 Si3 Rb 170.23(6) . . ?
C1 Si3 Rb 119.65(14) . 2 ?
C2 Si3 Rb 114.76(14) . 2 ?
Si4 Si3 Rb 92.53(5) . 2 ?
Rb Si3 Rb 77.87(3) . 2 ?
C25 Si4 C26 106.2(3) . . ?
C25 Si4 C27 105.3(2) . . ?
C26 Si4 C27 106.2(2) . . ?
C25 Si4 Si3 110.26(16) . . ?
C26 Si4 Si3 119.41(17) . . ?
C27 Si4 Si3 108.56(17) . . ?
C1 N1 Si1 133.7(3) . . ?
C1 N1 Rb 106.1(3) . . ?
Si1 N1 Rb 115.53(17) . . ?
C2 N2 Si2 135.0(3) . . ?
C2 N2 Rb 106.2(3) . . ?
Si2 N2 Rb 115.05(17) . . ?
C28 N3 Rb 163.2(4) . . ?
N1 C1 C3 119.4(4) . . ?
N1 C1 Si3 123.3(3) . . ?
C3 C1 Si3 117.2(3) . . ?
N2 C2 C11 119.6(4) . . ?
N2 C2 Si3 123.3(3) . . ?
C11 C2 Si3 117.0(3) . . ?
C4 C3 C8 120.0(4) . . ?
C4 C3 C1 120.6(4) . . ?
C8 C3 C1 119.4(4) . . ?
C5 C4 C3 119.3(4) . . ?
C5 C4 C9 118.7(5) . . ?
C3 C4 C9 122.0(4) . . ?
C6 C5 C4 121.2(5) . . ?
C5 C6 C7 119.6(4) . . ?
C6 C7 C8 121.4(5) . . ?
C7 C8 C3 118.5(5) . . ?
C7 C8 C10 120.0(4) . . ?
C3 C8 C10 121.5(4) . . ?
C12 C11 C16 120.5(4) . . ?
C12 C11 C2 119.8(4) . . ?
C16 C11 C2 119.7(4) . . ?
C13 C12 C11 118.8(5) . . ?
C13 C12 C17 119.0(5) . . ?
C11 C12 C17 122.1(5) . . ?
C14 C13 C12 121.0(6) . . ?
C13 C14 C15 120.5(6) . . ?
C14 C15 C16 120.4(6) . . ?
C15 C16 C11 118.9(5) . . ?
C15 C16 C18 119.3(5) . . ?
C11 C16 C18 121.7(4) . . ?
N3 C28 C29 178.7(6) . . ?
C30 C29 C34 122.5(5) . . ?
C30 C29 C28 119.5(5) . . ?
C34 C29 C28 117.9(5) . . ?
C31 C30 C29 117.3(5) . . ?
C31 C30 C35 121.7(5) . . ?
C29 C30 C35 121.0(5) . . ?
C32 C31 C30 120.8(5) . . ?
C33 C32 C31 120.9(6) . . ?
C32 C33 C34 121.5(6) . . ?
C33 C34 C29 116.9(5) . . ?
C33 C34 C36 121.8(5) . . ?
C29 C34 C36 121.3(5) . . ?
C38 C37 C42 120.4(7) . . ?
C39 C38 C37 119.9(7) . . ?
C38 C39 C40 120.7(7) . . ?
C39 C40 C41 119.7(7) . . ?
C40 C41 C42 119.6(8) . . ?
C37 C42 C41 119.6(8) . . ?

loop_
_geom_bond_atom_site_label_1
_geom_bond_atom_site_label_2
_geom_bond_distance
_geom_bond_site_symmetry_2
_geom_bond_publ_flag
Rb N1 2.892(4) . ?
Rb N2 2.915(4) . ?
Rb N3 2.972(5) . ?
Rb Si3 3.5058(13) . ?
Rb Si3 3.7567(15) 2 ?
Si1 N1 1.739(4) . ?
Si1 C19 1.863(5) . ?
Si1 C21 1.870(5) . ?
Si1 C20 1.876(6) . ?
Si2 N2 1.731(4) . ?
Si2 C22 1.864(6) . ?
Si2 C24 1.869(5) . ?
Si2 C23 1.875(6) . ?
Si3 C1 1.908(5) . ?
Si3 C2 1.912(4) . ?
Si3 Si4 2.3548(17) . ?
Si3 Rb 3.7567(15) 2 ?
Si4 C25 1.876(5) . ?
Si4 C26 1.877(5) . ?
Si4 C27 1.883(5) . ?
N1 C1 1.296(5) . ?
N2 C2 1.298(5) . ?
N3 C28 1.144(6) . ?
C1 C3 1.521(6) . ?
C2 C11 1.515(6) . ?
C3 C4 1.396(6) . ?
C3 C8 1.412(6) . ?
C4 C5 1.390(6) . ?
C4 C9 1.507(6) . ?
C5 C6 1.372(7) . ?
C6 C7 1.378(7) . ?
C7 C8 1.389(6) . ?
C8 C10 1.502(7) . ?
C11 C12 1.401(7) . ?
C11 C16 1.402(6) . ?
C12 C13 1.388(7) . ?
C12 C17 1.495(7) . ?
C13 C14 1.372(8) . ?
C14 C15 1.379(8) . ?
C15 C16 1.395(7) . ?
C16 C18 1.494(7) . ?
C28 C29 1.435(7) . ?
C29 C30 1.396(7) . ?
C29 C34 1.409(7) . ?
C30 C31 1.392(7) . ?
C30 C35 1.497(7) . ?
C31 C32 1.370(8) . ?
C32 C33 1.367(8) . ?
C33 C34 1.383(7) . ?
C34 C36 1.500(7) . ?
C37 C38 1.358(10) . ?
C37 C42 1.362(10) . ?
C38 C39 1.348(9) . ?
C39 C40 1.361(9) . ?
C40 C41 1.365(11) . ?
C41 C42 1.372(11) . ?
